data_4069015
loop_
_publ_author_name
'Willms, Holger'
'Frank, Walter'
'Ganter, Christian'

_publ_section_title
;
 Coordination Chemistry and Catalytic Application of Bidentate
 Phosphaferrocene&#x2212;Pyrazole and &#x2212;Imidazole Based P,N-Ligands
;
_journal_issue 10
_journal_name_full Organometallics
_journal_page_first 3049
_journal_paper_doi 10.1021/om8012025
_journal_volume 28
_journal_year 2009
_chemical_formula_moiety 'C42 H53 Cl3 Fe3 N4 P2 Ru, C H2 Cl2'
_chemical_formula_sum 'C43 H55 Cl5 Fe3 N4 P2 Ru'
_chemical_formula_weight 1135.72
_chemical_name_systematic
; 
 ? 
;
_space_group_IT_number 14
_symmetry_cell_setting monoclinic
_symmetry_space_group_name_Hall '-P 2yn'
_symmetry_space_group_name_H-M 'P 1 21/n 1'
_atom_sites_solution_hydrogens geom
_atom_sites_solution_primary direct
_atom_sites_solution_secondary difmap
_audit_creation_method SHELXL-97
_cell_angle_alpha 90.00
_cell_angle_beta 97.290(8)
_cell_angle_gamma 90.00
_cell_formula_units_Z 4
_cell_length_a 10.6217(7)
_cell_length_b 30.3377(19)
_cell_length_c 15.2301(9)
_cell_measurement_reflns_used 8000
_cell_measurement_temperature 291(2)
_cell_measurement_theta_max 25.90
_cell_measurement_theta_min 1.90
_cell_volume 4868.0(5)
_computing_cell_refinement 'CELL (Stoe & Cie, 1996)'
_computing_data_collection 'EXPOSE (Stoe & Cie, 1996)'
_computing_data_reduction 'INTEGRATE (Stoe & Cie, 1996)'
_computing_molecular_graphics 'SHELXTL (Sheldrick, 1998)'
_computing_publication_material 'SHELXL-97 (Sheldrick, 1997)'
_computing_structure_refinement 'SHELXL-97 (Sheldrick, 1997)'
_computing_structure_solution 'SHELXS-97 (Sheldrick, 1990)'
_diffrn_ambient_temperature 291(2)
_diffrn_detector_area_resol_mean 6.67
_diffrn_measured_fraction_theta_full 0.957
_diffrn_measured_fraction_theta_max 0.957
_diffrn_measurement_device_type 'Stoe IPDS'
_diffrn_measurement_method \f-scans
_diffrn_radiation_monochromator graphite
_diffrn_radiation_source 'fine-focus sealed tube'
_diffrn_radiation_type MoK\a
_diffrn_radiation_wavelength 0.71073
_diffrn_reflns_av_R_equivalents 0.0622
_diffrn_reflns_av_sigmaI/netI 0.0750
_diffrn_reflns_limit_h_max 12
_diffrn_reflns_limit_h_min -12
_diffrn_reflns_limit_k_max 36
_diffrn_reflns_limit_k_min -36
_diffrn_reflns_limit_l_max 18
_diffrn_reflns_limit_l_min -18
_diffrn_reflns_number 35167
_diffrn_reflns_theta_full 25.00
_diffrn_reflns_theta_max 25.00
_diffrn_reflns_theta_min 1.90
_diffrn_standards_decay_% 0
_exptl_absorpt_coefficient_mu 1.555
_exptl_absorpt_correction_type none
_exptl_crystal_colour red
_exptl_crystal_density_diffrn 1.550
_exptl_crystal_density_method 'not measured'
_exptl_crystal_description isometric
_exptl_crystal_F_000 2312
_exptl_crystal_size_max 0.28
_exptl_crystal_size_mid 0.28
_exptl_crystal_size_min 0.25
_refine_diff_density_max 0.718
_refine_diff_density_min -0.730
_refine_diff_density_rms 0.093
_refine_ls_extinction_method none
_refine_ls_goodness_of_fit_ref 1.035
_refine_ls_hydrogen_treatment constr
_refine_ls_matrix_type full
_refine_ls_number_parameters 532
_refine_ls_number_reflns 8202
_refine_ls_number_restraints 0
_refine_ls_restrained_S_all 1.035
_refine_ls_R_factor_all 0.0666
_refine_ls_R_factor_gt 0.0427
_refine_ls_shift/su_max 0.001
_refine_ls_shift/su_mean 0.000
_refine_ls_structure_factor_coef Fsqd
_refine_ls_weighting_details 'calc w=1/[\s^2^(Fo^2^)+(0.0400P)^2^+0.0000P] where P=(Fo^2^+2Fc^2^)/3'
_refine_ls_weighting_scheme calc
_refine_ls_wR_factor_gt 0.0965
_refine_ls_wR_factor_ref 0.0993
_reflns_number_gt 5055
_reflns_number_total 8202
_reflns_threshold_expression >2sigma(I)
_cod_data_source_file om8012025_si_001.cif
_cod_data_source_block opus736
_cod_depositor_comments
;
The following automatic conversions were performed:

'_symmetry_cell_setting' value 'Monoclinic' changed to 'monoclinic'
according to /home/saulius/struct/CIF-dictionaries/cif_core.dic
dictionary named 'cif_core.dic' version 2.4.2 from 2011-04-26.

Automatic conversion script
Id: cif_fix_values 1715 2011-07-08 13:25:40Z adriana 
;
_cod_original_cell_volume 4868.1(5)
_cod_original_sg_symbol_H-M 'P 21/n'
_cod_database_code 4069015

loop_
_symmetry_equiv_pos_as_xyz
'x, y, z'
'-x+1/2, y+1/2, -z+1/2'
'-x, -y, -z'
'x-1/2, -y-1/2, z-1/2'

loop_
_atom_site_label
_atom_site_type_symbol
_atom_site_fract_x
_atom_site_fract_y
_atom_site_fract_z
_atom_site_U_iso_or_equiv
_atom_site_adp_type
_atom_site_occupancy
_atom_site_symmetry_multiplicity
_atom_site_calc_flag
_atom_site_refinement_flags
Ru1 Ru 0.88193(4) 0.099982(12) 0.65708(3) 0.03663(12) Uani 1 1 d .
Fe1 Fe 0.64486(8) 0.22049(2) 0.61052(5) 0.0509(2) Uani 1 1 d .
Fe2 Fe 0.60578(7) 0.03288(2) 0.79297(5) 0.0445(2) Uani 1 1 d .
Fe3 Fe 0.62793(8) 0.17870(3) 1.11293(6) 0.0582(2) Uani 1 1 d .
Cl1 Cl 0.64890(19) 0.24367(5) 1.04307(12) 0.0848(6) Uani 1 1 d .
Cl2 Cl 0.6613(3) 0.18465(7) 1.26452(13) 0.1268(9) Uani 1 1 d .
Cl3 Cl 0.45154(18) 0.13888(7) 1.0658(2) 0.1250(9) Uani 1 1 d .
Cl4 Cl 0.7019(4) 0.38395(12) 0.7762(3) 0.240(2) Uani 1 1 d .
Cl5 Cl 0.8839(4) 0.3773(2) 0.9206(3) 0.284(3) Uani 1 1 d .
P1 P 0.74392(12) 0.15823(4) 0.66455(9) 0.0399(3) Uani 1 1 d .
P2 P 0.78879(12) 0.06429(4) 0.76475(9) 0.0376(3) Uani 1 1 d .
N1 N 1.0140(4) 0.12706(13) 0.7618(3) 0.0428(10) Uani 1 1 d .
N2 N 1.0536(4) 0.16940(14) 0.7751(3) 0.0476(11) Uani 1 1 d .
N3 N 0.7888(4) 0.13962(15) 1.0977(3) 0.0564(12) Uani 1 1 d .
N4 N 0.8454(4) 0.13088(14) 1.0235(3) 0.0523(12) Uani 1 1 d .
C1 C 1.1466(5) 0.1711(2) 0.8448(4) 0.0613(17) Uani 1 1 d .
H11 H 1.1883 0.1964 0.8674 0.074 Uiso 1 1 calc R
C2 C 1.1680(5) 0.1299(2) 0.8754(4) 0.0633(16) Uani 1 1 d .
H21 H 1.2269 0.1212 0.9226 0.076 Uiso 1 1 calc R
C3 C 1.0858(5) 0.10347(19) 0.8232(4) 0.0509(14) Uani 1 1 d .
H31 H 1.0804 0.0731 0.8296 0.061 Uiso 1 1 calc R
C4 C 1.0034(5) 0.20701(17) 0.7222(4) 0.0557(15) Uani 1 1 d .
H41 H 0.9788 0.1972 0.6618 0.067 Uiso 1 1 calc R
H42 H 1.0704 0.2287 0.7213 0.067 Uiso 1 1 calc R
C5 C 0.8903(6) 0.22906(17) 0.7554(4) 0.0618(16) Uani 1 1 d .
H51 H 0.8856 0.2592 0.7341 0.074 Uiso 1 1 calc R
H52 H 0.9051 0.2301 0.8195 0.074 Uiso 1 1 calc R
C6 C 0.7630(5) 0.20726(16) 0.7282(3) 0.0495(14) Uani 1 1 d .
C7 C 0.6433(6) 0.22475(17) 0.7456(4) 0.0572(16) Uani 1 1 d .
C8 C 0.5377(6) 0.19904(19) 0.7078(4) 0.0618(17) Uani 1 1 d .
C9 C 0.5772(5) 0.16182(17) 0.6599(4) 0.0524(14) Uani 1 1 d .
H91 H 0.5180 0.1419 0.6248 0.063 Uiso 1 1 calc R
C10 C 0.6309(8) 0.2656(2) 0.8010(5) 0.091(2) Uani 1 1 d .
H101 H 0.6352 0.2575 0.8622 0.137 Uiso 1 1 calc R
H102 H 0.5509 0.2796 0.7823 0.137 Uiso 1 1 calc R
H103 H 0.6986 0.2857 0.7936 0.137 Uiso 1 1 calc R
C11 C 0.4004(6) 0.2086(2) 0.7165(5) 0.095(3) Uani 1 1 d .
H111 H 0.3777 0.1943 0.7686 0.143 Uiso 1 1 calc R
H112 H 0.3476 0.1976 0.6654 0.143 Uiso 1 1 calc R
H113 H 0.3884 0.2398 0.7212 0.143 Uiso 1 1 calc R
C12 C 0.7324(8) 0.2535(3) 0.5175(6) 0.095(3) Uani 1 1 d .
H121 H 0.8223 0.2517 0.5094 0.114 Uiso 1 1 calc R
C13 C 0.6771(12) 0.2839(2) 0.5703(5) 0.100(3) Uani 1 1 d .
H131 H 0.7215 0.3072 0.6066 0.121 Uiso 1 1 calc R
C14 C 0.5482(11) 0.2758(4) 0.5599(7) 0.108(3) Uani 1 1 d .
H141 H 0.4861 0.2922 0.5895 0.130 Uiso 1 1 calc R
C15 C 0.5209(9) 0.2414(4) 0.5057(7) 0.109(3) Uani 1 1 d .
H151 H 0.4359 0.2293 0.4880 0.130 Uiso 1 1 calc R
C16 C 0.6324(12) 0.2266(2) 0.4756(5) 0.096(3) Uani 1 1 d .
H161 H 0.6401 0.2029 0.4329 0.115 Uiso 1 1 calc R
C17 C 0.9387(6) 0.1024(2) 1.0412(5) 0.0750(19) Uani 1 1 d .
H171 H 0.9912 0.0921 1.0012 0.090 Uiso 1 1 calc R
C18 C 0.9454(7) 0.0905(3) 1.1278(5) 0.093(2) Uani 1 1 d .
H181 H 0.9998 0.0701 1.1581 0.111 Uiso 1 1 calc R
C19 C 0.8531(6) 0.1157(2) 1.1608(4) 0.078(2) Uani 1 1 d .
H191 H 0.8383 0.1158 1.2197 0.094 Uiso 1 1 calc R
C20 C 0.8001(5) 0.15102(16) 0.9385(4) 0.0485(14) Uani 1 1 d .
H201 H 0.8695 0.1524 0.9029 0.058 Uiso 1 1 calc R
H202 H 0.7733 0.1810 0.9484 0.058 Uiso 1 1 calc R
C21 C 0.6894(5) 0.12584(15) 0.8872(3) 0.0423(12) Uani 1 1 d .
H211 H 0.6197 0.1247 0.9226 0.051 Uiso 1 1 calc R
H212 H 0.6603 0.1418 0.8332 0.051 Uiso 1 1 calc R
C22 C 0.7242(4) 0.07926(15) 0.8636(3) 0.0408(12) Uani 1 1 d .
C23 C 0.7062(5) 0.04127(15) 0.9160(3) 0.0428(13) Uani 1 1 d .
C24 C 0.7442(5) 0.00121(16) 0.8792(4) 0.0480(14) Uani 1 1 d .
C25 C 0.7906(5) 0.00819(16) 0.7967(4) 0.0514(14) Uani 1 1 d .
H251 H 0.8132 -0.0159 0.7587 0.062 Uiso 1 1 calc R
C26 C 0.6536(6) 0.04305(18) 1.0033(4) 0.0598(16) Uani 1 1 d .
H261 H 0.7223 0.0443 1.0507 0.090 Uiso 1 1 calc R
H262 H 0.6036 0.0172 1.0098 0.090 Uiso 1 1 calc R
H263 H 0.6014 0.0688 1.0050 0.090 Uiso 1 1 calc R
C27 C 0.7380(6) -0.04331(17) 0.9226(5) 0.073(2) Uani 1 1 d .
H271 H 0.8015 -0.0450 0.9733 0.110 Uiso 1 1 calc R
H272 H 0.7529 -0.0660 0.8812 0.110 Uiso 1 1 calc R
H273 H 0.6555 -0.0473 0.9409 0.110 Uiso 1 1 calc R
C28 C 0.4827(6) 0.0441(2) 0.6795(5) 0.0703(18) Uani 1 1 d .
H281 H 0.5045 0.0581 0.6254 0.084 Uiso 1 1 calc R
C29 C 0.4402(5) 0.0662(2) 0.7523(5) 0.0671(17) Uani 1 1 d .
H291 H 0.4268 0.0980 0.7571 0.081 Uiso 1 1 calc R
C30 C 0.4174(5) 0.0339(2) 0.8159(5) 0.0722(19) Uani 1 1 d .
H301 H 0.3873 0.0398 0.8730 0.087 Uiso 1 1 calc R
C31 C 0.4490(6) -0.0087(2) 0.7840(5) 0.0722(19) Uani 1 1 d .
H311 H 0.4429 -0.0370 0.8139 0.087 Uiso 1 1 calc R
C32 C 0.4874(6) -0.0013(2) 0.6978(5) 0.0760(19) Uani 1 1 d .
H321 H 0.5143 -0.0242 0.6588 0.091 Uiso 1 1 calc R
C33 C 0.8623(6) 0.04339(17) 0.5636(4) 0.0560(16) Uani 1 1 d .
C34 C 0.8311(5) 0.08289(18) 0.5155(3) 0.0513(14) Uani 1 1 d .
C35 C 0.9422(5) 0.11066(17) 0.5224(3) 0.0479(14) Uani 1 1 d .
C36 C 1.0406(5) 0.08753(19) 0.5756(4) 0.0571(16) Uani 1 1 d .
C37 C 0.9930(6) 0.04639(18) 0.6033(4) 0.0543(15) Uani 1 1 d .
C38 C 0.7781(7) 0.0035(2) 0.5629(4) 0.084(2) Uani 1 1 d .
H381 H 0.7867 -0.0140 0.5116 0.126 Uiso 1 1 calc R
H382 H 0.6914 0.0127 0.5615 0.126 Uiso 1 1 calc R
H383 H 0.8024 -0.0136 0.6153 0.126 Uiso 1 1 calc R
C39 C 0.7084(6) 0.0923(2) 0.4573(5) 0.085(2) Uani 1 1 d .
H391 H 0.7170 0.0844 0.3973 0.127 Uiso 1 1 calc R
H392 H 0.6889 0.1231 0.4601 0.127 Uiso 1 1 calc R
H393 H 0.6413 0.0753 0.4773 0.127 Uiso 1 1 calc R
C40 C 0.9543(7) 0.15299(19) 0.4722(4) 0.0748(19) Uani 1 1 d .
H401 H 0.9789 0.1464 0.4151 0.112 Uiso 1 1 calc R
H402 H 1.0174 0.1714 0.5046 0.112 Uiso 1 1 calc R
H403 H 0.8742 0.1681 0.4649 0.112 Uiso 1 1 calc R
C41 C 1.1747(5) 0.1055(2) 0.6004(5) 0.082(2) Uani 1 1 d .
H411 H 1.2286 0.0949 0.5590 0.123 Uiso 1 1 calc R
H412 H 1.2072 0.0958 0.6589 0.123 Uiso 1 1 calc R
H413 H 1.1726 0.1372 0.5990 0.123 Uiso 1 1 calc R
C42 C 1.0705(7) 0.0102(2) 0.6540(5) 0.088(2) Uani 1 1 d .
H421 H 1.0962 -0.0110 0.6130 0.133 Uiso 1 1 calc R
H422 H 1.0198 -0.0040 0.6935 0.133 Uiso 1 1 calc R
H423 H 1.1444 0.0229 0.6875 0.133 Uiso 1 1 calc R
C43 C 0.8632(11) 0.3746(5) 0.8086(9) 0.181(5) Uani 1 1 d .
H431 H 0.8877 0.3458 0.7887 0.217 Uiso 1 1 calc R
H432 H 0.9140 0.3968 0.7838 0.217 Uiso 1 1 calc R

loop_
_atom_site_aniso_label
_atom_site_aniso_U_11
_atom_site_aniso_U_22
_atom_site_aniso_U_33
_atom_site_aniso_U_23
_atom_site_aniso_U_13
_atom_site_aniso_U_12
Ru1 0.0403(2) 0.0407(2) 0.0301(2) -0.00341(18) 0.00928(18) -0.00235(18)
Fe1 0.0643(5) 0.0489(4) 0.0407(5) 0.0135(3) 0.0112(4) 0.0081(4)
Fe2 0.0439(4) 0.0441(4) 0.0469(5) 0.0022(3) 0.0107(4) -0.0042(3)
Fe3 0.0636(5) 0.0619(5) 0.0528(6) -0.0069(4) 0.0217(5) 0.0052(4)
Cl1 0.1220(15) 0.0702(10) 0.0683(12) 0.0061(8) 0.0355(12) 0.0189(10)
Cl2 0.204(3) 0.1352(17) 0.0470(12) 0.0052(11) 0.0395(15) 0.0768(17)
Cl3 0.0640(11) 0.1085(15) 0.207(3) -0.0463(16) 0.0334(15) -0.0141(10)
Cl4 0.233(4) 0.160(3) 0.303(6) 0.101(3) -0.060(4) -0.020(3)
Cl5 0.136(3) 0.556(10) 0.157(4) -0.017(5) 0.006(3) 0.035(4)
P1 0.0476(8) 0.0393(7) 0.0334(8) 0.0030(5) 0.0078(7) 0.0011(6)
P2 0.0413(7) 0.0365(7) 0.0369(8) 0.0012(5) 0.0119(7) 0.0011(5)
N1 0.043(2) 0.052(3) 0.035(3) -0.003(2) 0.011(2) -0.006(2)
N2 0.046(3) 0.056(3) 0.044(3) -0.008(2) 0.015(2) -0.014(2)
N3 0.057(3) 0.077(3) 0.036(3) -0.009(2) 0.009(3) 0.003(2)
N4 0.049(3) 0.066(3) 0.044(3) -0.007(2) 0.012(2) 0.002(2)
C1 0.043(3) 0.080(4) 0.062(5) -0.024(4) 0.009(4) -0.016(3)
C2 0.048(4) 0.091(5) 0.047(4) -0.008(4) -0.007(3) 0.006(3)
C3 0.044(3) 0.066(3) 0.042(4) -0.006(3) 0.004(3) 0.004(3)
C4 0.070(4) 0.049(3) 0.048(4) -0.003(3) 0.009(3) -0.023(3)
C5 0.092(5) 0.041(3) 0.051(4) -0.008(3) 0.003(4) -0.006(3)
C6 0.071(4) 0.044(3) 0.036(3) 0.005(2) 0.014(3) 0.005(3)
C7 0.081(4) 0.050(3) 0.044(4) 0.012(3) 0.021(3) 0.019(3)
C8 0.068(4) 0.061(4) 0.062(4) 0.028(3) 0.030(4) 0.025(3)
C9 0.053(3) 0.053(3) 0.051(4) 0.013(3) 0.009(3) 0.005(3)
C10 0.143(7) 0.066(4) 0.069(5) 0.003(4) 0.032(5) 0.045(4)
C11 0.072(5) 0.104(5) 0.118(7) 0.037(5) 0.041(5) 0.036(4)
C12 0.092(6) 0.116(6) 0.081(6) 0.068(5) 0.029(5) 0.020(5)
C13 0.172(10) 0.051(4) 0.078(6) 0.030(4) 0.016(7) -0.008(5)
C14 0.120(8) 0.106(7) 0.105(8) 0.065(6) 0.038(7) 0.053(6)
C15 0.098(7) 0.131(8) 0.088(8) 0.058(6) -0.021(6) -0.009(6)
C16 0.178(10) 0.070(5) 0.039(5) 0.011(3) 0.014(6) 0.005(6)
C17 0.055(4) 0.097(5) 0.076(5) 0.002(4) 0.018(4) 0.024(4)
C18 0.075(5) 0.136(7) 0.067(5) 0.015(5) 0.008(4) 0.049(4)
C19 0.071(4) 0.124(6) 0.039(4) 0.008(4) 0.002(4) 0.020(4)
C20 0.060(3) 0.042(3) 0.047(4) -0.003(2) 0.021(3) -0.002(3)
C21 0.052(3) 0.043(3) 0.034(3) 0.002(2) 0.012(3) 0.005(2)
C22 0.041(3) 0.042(3) 0.042(3) 0.000(2) 0.013(3) -0.001(2)
C23 0.043(3) 0.044(3) 0.043(3) 0.010(2) 0.014(3) 0.003(2)
C24 0.056(3) 0.042(3) 0.048(4) 0.008(2) 0.011(3) 0.000(2)
C25 0.060(3) 0.040(3) 0.057(4) 0.003(3) 0.018(3) 0.005(2)
C26 0.078(4) 0.062(3) 0.044(4) 0.013(3) 0.024(3) -0.004(3)
C27 0.092(5) 0.049(3) 0.086(5) 0.022(3) 0.037(4) 0.012(3)
C28 0.059(4) 0.091(5) 0.059(5) 0.008(4) 0.003(4) -0.012(3)
C29 0.042(3) 0.080(4) 0.079(5) 0.018(4) 0.005(3) -0.001(3)
C30 0.044(3) 0.093(5) 0.081(5) 0.010(4) 0.012(4) -0.007(3)
C31 0.056(4) 0.073(4) 0.086(6) 0.010(4) 0.008(4) -0.021(3)
C32 0.064(4) 0.081(5) 0.080(6) -0.012(4) 0.000(4) -0.024(3)
C33 0.078(4) 0.051(3) 0.044(4) -0.018(3) 0.024(3) -0.007(3)
C34 0.057(4) 0.069(4) 0.028(3) -0.014(3) 0.009(3) -0.006(3)
C35 0.057(3) 0.058(3) 0.031(3) -0.009(2) 0.014(3) -0.008(3)
C36 0.051(3) 0.081(4) 0.044(4) -0.019(3) 0.027(3) 0.000(3)
C37 0.071(4) 0.058(3) 0.039(4) -0.004(3) 0.025(3) 0.012(3)
C38 0.122(6) 0.068(4) 0.069(5) -0.030(3) 0.040(5) -0.034(4)
C39 0.076(5) 0.115(6) 0.060(5) -0.014(4) -0.005(4) -0.009(4)
C40 0.104(5) 0.068(4) 0.055(4) 0.002(3) 0.021(4) -0.016(4)
C41 0.047(4) 0.129(6) 0.073(5) -0.018(4) 0.018(4) -0.008(4)
C42 0.113(6) 0.095(5) 0.064(5) 0.009(4) 0.036(5) 0.049(4)
C43 0.141(10) 0.233(14) 0.168(13) -0.026(10) 0.022(10) -0.050(9)

loop_
_atom_type_symbol
_atom_type_description
_atom_type_scat_dispersion_real
_atom_type_scat_dispersion_imag
_atom_type_scat_source
C C 0.0033 0.0016 'International Tables Vol C Tables 4.2.6.8 and 6.1.1.4'
H H 0.0000 0.0000 'International Tables Vol C Tables 4.2.6.8 and 6.1.1.4'
N N 0.0061 0.0033 'International Tables Vol C Tables 4.2.6.8 and 6.1.1.4'
P P 0.1023 0.0942 'International Tables Vol C Tables 4.2.6.8 and 6.1.1.4'
Cl Cl 0.1484 0.1585 'International Tables Vol C Tables 4.2.6.8 and 6.1.1.4'
Fe Fe 0.3463 0.8444 'International Tables Vol C Tables 4.2.6.8 and 6.1.1.4'
Ru Ru -1.2594 0.8363 'International Tables Vol C Tables 4.2.6.8 and 6.1.1.4'

loop_
_geom_angle_atom_site_label_1
_geom_angle_atom_site_label_2
_geom_angle_atom_site_label_3
_geom_angle
N1 Ru1 C34 150.07(17)
N1 Ru1 C33 140.3(2)
C34 Ru1 C33 37.3(2)
N1 Ru1 C37 103.0(2)
C34 Ru1 C37 63.0(2)
C33 Ru1 C37 37.9(2)
N1 Ru1 C36 90.52(18)
C34 Ru1 C36 62.0(2)
C33 Ru1 C36 62.2(2)
C37 Ru1 C36 37.28(19)
N1 Ru1 C35 112.79(17)
C34 Ru1 C35 37.69(19)
C33 Ru1 C35 62.71(19)
C37 Ru1 C35 62.8(2)
C36 Ru1 C35 36.9(2)
N1 Ru1 P2 87.14(11)
C34 Ru1 P2 120.76(14)
C33 Ru1 P2 94.55(14)
C37 Ru1 P2 102.45(14)
C36 Ru1 P2 137.52(16)
C35 Ru1 P2 156.86(13)
N1 Ru1 P1 91.70(11)
C34 Ru1 P1 98.58(15)
C33 Ru1 P1 127.89(18)
C37 Ru1 P1 161.31(16)
C36 Ru1 P1 132.94(16)
C35 Ru1 P1 100.99(15)
P2 Ru1 P1 89.54(4)
C15 Fe1 C16 39.9(3)
C15 Fe1 C12 67.2(3)
C16 Fe1 C12 40.6(3)
C15 Fe1 C13 65.9(4)
C16 Fe1 C13 67.0(3)
C12 Fe1 C13 39.8(3)
C15 Fe1 C14 38.1(3)
C16 Fe1 C14 65.6(3)
C12 Fe1 C14 66.0(3)
C13 Fe1 C14 39.1(3)
C15 Fe1 C7 132.5(4)
C16 Fe1 C7 170.3(3)
C12 Fe1 C7 136.0(4)
C13 Fe1 C7 105.1(3)
C14 Fe1 C7 104.8(3)
C15 Fe1 C8 107.3(3)
C16 Fe1 C8 140.3(4)
C12 Fe1 C8 168.5(3)
C13 Fe1 C8 129.0(3)
C14 Fe1 C8 103.2(3)
C7 Fe1 C8 40.2(2)
C15 Fe1 C6 171.4(4)
C16 Fe1 C6 146.2(4)
C12 Fe1 C6 114.2(3)
C13 Fe1 C6 109.2(3)
C14 Fe1 C6 133.8(4)
C7 Fe1 C6 40.3(2)
C8 Fe1 C6 69.7(2)
C15 Fe1 C9 109.2(3)
C16 Fe1 C9 117.1(3)
C12 Fe1 C9 150.3(3)
C13 Fe1 C9 167.8(4)
C14 Fe1 C9 130.3(4)
C7 Fe1 C9 69.4(2)
C8 Fe1 C9 40.2(2)
C6 Fe1 C9 74.1(2)
C15 Fe1 P1 140.2(4)
C16 Fe1 P1 114.1(2)
C12 Fe1 P1 115.3(2)
C13 Fe1 P1 143.0(3)
C14 Fe1 P1 177.8(4)
C7 Fe1 P1 75.65(14)
C8 Fe1 P1 75.62(15)
C6 Fe1 P1 47.81(14)
C9 Fe1 P1 47.62(15)
C28 Fe2 C23 161.4(2)
C28 Fe2 C29 40.3(2)
C23 Fe2 C29 122.7(2)
C28 Fe2 C32 39.8(2)
C23 Fe2 C32 154.2(2)
C29 Fe2 C32 67.4(3)
C28 Fe2 C30 67.4(3)
C23 Fe2 C30 104.2(2)
C29 Fe2 C30 40.2(2)
C32 Fe2 C30 67.2(3)
C28 Fe2 C24 158.4(2)
C23 Fe2 C24 40.19(19)
C29 Fe2 C24 158.1(2)
C32 Fe2 C24 121.9(2)
C30 Fe2 C24 121.4(2)
C28 Fe2 C31 68.1(3)
C23 Fe2 C31 117.0(2)
C29 Fe2 C31 68.3(3)
C32 Fe2 C31 40.6(3)
C30 Fe2 C31 40.4(2)
C24 Fe2 C31 104.9(2)
C28 Fe2 C22 126.7(2)
C23 Fe2 C22 40.34(18)
C29 Fe2 C22 105.1(2)
C32 Fe2 C22 165.5(2)
C30 Fe2 C22 115.7(2)
C24 Fe2 C22 69.8(2)
C31 Fe2 C22 150.0(2)
C28 Fe2 C25 125.1(2)
C23 Fe2 C25 69.1(2)
C29 Fe2 C25 161.3(2)
C32 Fe2 C25 108.9(2)
C30 Fe2 C25 157.1(2)
C24 Fe2 C25 39.8(2)
C31 Fe2 C25 121.7(2)
C22 Fe2 C25 74.10(19)
C28 Fe2 P2 103.97(17)
C23 Fe2 P2 76.16(13)
C29 Fe2 P2 117.41(17)
C32 Fe2 P2 122.65(19)
C30 Fe2 P2 154.03(19)
C24 Fe2 P2 75.98(14)
C31 Fe2 P2 161.2(2)
C22 Fe2 P2 48.46(12)
C25 Fe2 P2 47.84(13)
N3 Fe3 Cl1 107.88(14)
N3 Fe3 Cl3 108.24(14)
Cl1 Fe3 Cl3 116.21(10)
N3 Fe3 Cl2 97.49(15)
Cl1 Fe3 Cl2 113.07(8)
Cl3 Fe3 Cl2 112.07(11)
C9 P1 C6 90.9(3)
C9 P1 Fe1 61.11(17)
C6 P1 Fe1 60.98(18)
C9 P1 Ru1 133.23(19)
C6 P1 Ru1 129.8(2)
Fe1 P1 Ru1 152.76(6)
C25 P2 C22 90.3(2)
C25 P2 Fe2 61.37(17)
C22 P2 Fe2 61.00(16)
C25 P2 Ru1 131.35(17)
C22 P2 Ru1 136.72(16)
Fe2 P2 Ru1 142.84(7)
C3 N1 N2 105.3(4)
C3 N1 Ru1 125.1(4)
N2 N1 Ru1 129.3(4)
C1 N2 N1 109.5(5)
C1 N2 C4 125.6(5)
N1 N2 C4 124.9(5)
C19 N3 N4 104.7(5)
C19 N3 Fe3 125.2(4)
N4 N3 Fe3 130.0(4)
C17 N4 N3 110.8(5)
C17 N4 C20 127.8(5)
N3 N4 C20 121.4(4)
C2 C1 N2 108.2(5)
C2 C1 H11 125.9
N2 C1 H11 125.9
C1 C2 C3 106.1(6)
C1 C2 H21 127.0
C3 C2 H21 127.0
N1 C3 C2 111.0(5)
N1 C3 H31 124.5
C2 C3 H31 124.5
N2 C4 C5 114.2(4)
N2 C4 H41 108.7
C5 C4 H41 108.7
N2 C4 H42 108.7
C5 C4 H42 108.7
H41 C4 H42 107.6
C4 C5 C6 115.7(4)
C4 C5 H51 108.4
C6 C5 H51 108.4
C4 C5 H52 108.4
C6 C5 H52 108.4
H51 C5 H52 107.4
C7 C6 C5 124.7(5)
C7 C6 P1 111.6(4)
C5 C6 P1 123.5(4)
C7 C6 Fe1 68.7(3)
C5 C6 Fe1 124.6(4)
P1 C6 Fe1 71.2(2)
C6 C7 C8 113.2(5)
C6 C7 C10 123.2(6)
C8 C7 C10 123.6(5)
C6 C7 Fe1 70.9(3)
C8 C7 Fe1 70.6(3)
C10 C7 Fe1 128.2(4)
C9 C8 C7 111.7(5)
C9 C8 C11 122.9(6)
C7 C8 C11 125.4(6)
C9 C8 Fe1 70.3(3)
C7 C8 Fe1 69.1(3)
C11 C8 Fe1 128.6(4)
C8 C9 P1 112.6(5)
C8 C9 Fe1 69.5(3)
P1 C9 Fe1 71.27(18)
C8 C9 H91 123.6
P1 C9 H91 123.6
Fe1 C9 H91 123.6
C7 C10 H101 109.5
C7 C10 H102 109.5
H101 C10 H102 109.5
C7 C10 H103 109.5
H101 C10 H103 109.5
H102 C10 H103 109.5
C8 C11 H111 109.5
C8 C11 H112 109.5
H111 C11 H112 109.5
C8 C11 H113 109.5
H111 C11 H113 109.5
H112 C11 H113 109.5
C13 C12 C16 106.9(7)
C13 C12 Fe1 70.4(4)
C16 C12 Fe1 69.7(4)
C13 C12 H121 126.5
C16 C12 H121 126.5
Fe1 C12 H121 126.5
C14 C13 C12 107.4(9)
C14 C13 Fe1 70.6(4)
C12 C13 Fe1 69.7(4)
C14 C13 H131 126.3
C12 C13 H131 126.3
Fe1 C13 H131 126.3
C15 C14 C13 110.1(9)
C15 C14 Fe1 69.8(5)
C13 C14 Fe1 70.3(4)
C15 C14 H141 124.9
C13 C14 H141 124.9
Fe1 C14 H141 124.9
C14 C15 C16 109.0(9)
C14 C15 Fe1 72.0(6)
C16 C15 Fe1 70.5(5)
C14 C15 H151 125.5
C16 C15 H151 125.5
Fe1 C15 H151 125.5
C15 C16 C12 106.6(7)
C15 C16 Fe1 69.5(4)
C12 C16 Fe1 69.7(4)
C15 C16 H161 126.7
C12 C16 H161 126.7
Fe1 C16 H161 126.7
N4 C17 C18 108.5(5)
N4 C17 H171 125.7
C18 C17 H171 125.7
C17 C18 C19 104.7(6)
C17 C18 H181 127.7
C19 C18 H181 127.7
N3 C19 C18 111.2(6)
N3 C19 H191 124.4
C18 C19 H191 124.4
N4 C20 C21 112.9(4)
N4 C20 H201 109.0
C21 C20 H201 109.0
N4 C20 H202 109.0
C21 C20 H202 109.0
H201 C20 H202 107.8
C22 C21 C20 113.1(4)
C22 C21 H211 109.0
C20 C21 H211 109.0
C22 C21 H212 109.0
C20 C21 H212 109.0
H211 C21 H212 107.8
C23 C22 C21 124.4(4)
C23 C22 P2 111.0(3)
C21 C22 P2 124.6(3)
C23 C22 Fe2 68.3(3)
C21 C22 Fe2 126.9(3)
P2 C22 Fe2 70.54(18)
C24 C23 C22 113.9(4)
C24 C23 C26 122.4(4)
C22 C23 C26 123.7(4)
C24 C23 Fe2 71.0(3)
C22 C23 Fe2 71.4(3)
C26 C23 Fe2 127.1(4)
C23 C24 C25 111.7(4)
C23 C24 C27 124.3(5)
C25 C24 C27 124.1(5)
C23 C24 Fe2 68.9(3)
C25 C24 Fe2 70.7(3)
C27 C24 Fe2 128.6(4)
C24 C25 P2 113.2(4)
C24 C25 Fe2 69.4(3)
P2 C25 Fe2 70.80(18)
C24 C25 H251 123.3
P2 C25 H251 123.3
Fe2 C25 H251 123.3
C23 C26 H261 109.5
C23 C26 H262 109.5
H261 C26 H262 109.5
C23 C26 H263 109.5
H261 C26 H263 109.5
H262 C26 H263 109.5
C24 C27 H271 109.5
C24 C27 H272 109.5
H271 C27 H272 109.5
C24 C27 H273 109.5
H271 C27 H273 109.5
H272 C27 H273 109.5
C29 C28 C32 108.4(6)
C29 C28 Fe2 69.7(4)
C32 C28 Fe2 70.7(4)
C29 C28 H281 125.8
C32 C28 H281 125.8
Fe2 C28 H281 125.8
C28 C29 C30 107.8(6)
C28 C29 Fe2 70.0(4)
C30 C29 Fe2 70.7(3)
C28 C29 H291 126.1
C30 C29 H291 126.1
Fe2 C29 H291 126.1
C31 C30 C29 108.8(6)
C31 C30 Fe2 69.9(3)
C29 C30 Fe2 69.1(3)
C31 C30 H301 125.6
C29 C30 H301 125.6
Fe2 C30 H301 125.6
C30 C31 C32 106.0(6)
C30 C31 Fe2 69.6(3)
C32 C31 Fe2 69.5(3)
C30 C31 H311 127.0
C32 C31 H311 127.0
Fe2 C31 H311 127.0
C28 C32 C31 109.0(6)
C28 C32 Fe2 69.6(4)
C31 C32 Fe2 69.9(4)
C28 C32 H321 125.5
C31 C32 H321 125.5
Fe2 C32 H321 125.5
C34 C33 C37 108.1(5)
C34 C33 C38 125.1(6)
C37 C33 C38 126.3(6)
C34 C33 Ru1 71.1(3)
C37 C33 Ru1 71.1(3)
C38 C33 Ru1 129.3(4)
C33 C34 C35 108.7(5)
C33 C34 C39 126.1(5)
C35 C34 C39 124.8(5)
C33 C34 Ru1 71.6(3)
C35 C34 Ru1 72.3(3)
C39 C34 Ru1 127.9(4)
C36 C35 C34 106.8(5)
C36 C35 C40 127.2(5)
C34 C35 C40 125.6(6)
C36 C35 Ru1 71.5(3)
C34 C35 Ru1 70.0(3)
C40 C35 Ru1 129.6(4)
C35 C36 C37 109.6(5)
C35 C36 C41 124.0(5)
C37 C36 C41 126.3(6)
C35 C36 Ru1 71.5(3)
C37 C36 Ru1 70.5(3)
C41 C36 Ru1 123.0(4)
C36 C37 C33 106.8(5)
C36 C37 C42 126.2(6)
C33 C37 C42 126.6(5)
C36 C37 Ru1 72.2(3)
C33 C37 Ru1 70.9(3)
C42 C37 Ru1 128.1(4)
C33 C38 H381 109.5
C33 C38 H382 109.5
H381 C38 H382 109.5
C33 C38 H383 109.5
H381 C38 H383 109.5
H382 C38 H383 109.5
C34 C39 H391 109.5
C34 C39 H392 109.5
H391 C39 H392 109.5
C34 C39 H393 109.5
H391 C39 H393 109.5
H392 C39 H393 109.5
C35 C40 H401 109.5
C35 C40 H402 109.5
H401 C40 H402 109.5
C35 C40 H403 109.5
H401 C40 H403 109.5
H402 C40 H403 109.5
C36 C41 H411 109.5
C36 C41 H412 109.5
H411 C41 H412 109.5
C36 C41 H413 109.5
H411 C41 H413 109.5
H412 C41 H413 109.5
C37 C42 H421 109.5
C37 C42 H422 109.5
H421 C42 H422 109.5
C37 C42 H423 109.5
H421 C42 H423 109.5
H422 C42 H423 109.5
Cl5 C43 Cl4 105.9(7)
Cl5 C43 H431 110.6
Cl4 C43 H431 110.6
Cl5 C43 H432 110.6
Cl4 C43 H432 110.6
H431 C43 H432 108.7

loop_
_geom_bond_atom_site_label_1
_geom_bond_atom_site_label_2
_geom_bond_distance
Ru1 N1 2.149(4)
Ru1 C34 2.217(5)
Ru1 C33 2.223(5)
Ru1 C37 2.226(5)
Ru1 C36 2.248(4)
Ru1 C35 2.248(5)
Ru1 P2 2.2918(12)
Ru1 P1 2.3080(13)
Fe1 C15 2.037(8)
Fe1 C16 2.051(7)
Fe1 C12 2.051(6)
Fe1 C13 2.060(6)
Fe1 C14 2.064(7)
Fe1 C7 2.063(6)
Fe1 C8 2.083(5)
Fe1 C6 2.093(6)
Fe1 C9 2.095(5)
Fe1 P1 2.2655(15)
Fe2 C28 2.058(7)
Fe2 C23 2.051(6)
Fe2 C29 2.054(6)
Fe2 C32 2.073(7)
Fe2 C30 2.075(6)
Fe2 C24 2.078(5)
Fe2 C31 2.079(6)
Fe2 C22 2.091(5)
Fe2 C25 2.095(5)
Fe2 P2 2.2546(14)
Fe3 N3 2.117(5)
Fe3 Cl1 2.2641(18)
Fe3 Cl3 2.268(2)
Fe3 Cl2 2.298(2)
Cl4 C43 1.746(12)
Cl5 C43 1.694(13)
P1 C9 1.767(5)
P1 C6 1.773(5)
P2 C25 1.770(5)
P2 C22 1.790(5)
N1 C3 1.337(6)
N1 N2 1.358(5)
N2 C1 1.355(7)
N2 C4 1.458(7)
N3 C19 1.322(8)
N3 N4 1.371(6)
N4 C17 1.317(7)
N4 C20 1.457(7)
C1 C2 1.342(8)
C1 H11 0.9300
C2 C3 1.365(8)
C2 H21 0.9300
C3 H31 0.9300
C4 C5 1.517(7)
C4 H41 0.9700
C4 H42 0.9700
C5 C6 1.514(8)
C5 H51 0.9700
C5 H52 0.9700
C6 C7 1.433(7)
C7 C8 1.426(9)
C7 C10 1.516(8)
C8 C9 1.435(8)
C8 C11 1.510(8)
C9 H91 0.9800
C10 H101 0.9600
C10 H102 0.9600
C10 H103 0.9600
C11 H111 0.9600
C11 H112 0.9600
C11 H113 0.9600
C12 C13 1.400(11)
C12 C16 1.424(11)
C12 H121 0.9800
C13 C14 1.380(12)
C13 H131 0.9800
C14 C15 1.340(12)
C14 H141 0.9800
C15 C16 1.396(12)
C15 H151 0.9800
C16 H161 0.9800
C17 C18 1.361(9)
C17 H171 0.9300
C18 C19 1.387(8)
C18 H181 0.9300
C19 H191 0.9300
C20 C21 1.531(7)
C20 H201 0.9700
C20 H202 0.9700
C21 C22 1.516(6)
C21 H211 0.9700
C21 H212 0.9700
C22 C23 1.429(6)
C23 C24 1.419(7)
C23 C26 1.507(7)
C24 C25 1.422(7)
C24 C27 1.509(7)
C25 H251 0.9800
C26 H261 0.9600
C26 H262 0.9600
C26 H263 0.9600
C27 H271 0.9600
C27 H272 0.9600
C27 H273 0.9600
C28 C29 1.417(9)
C28 C32 1.405(8)
C28 H281 0.9800
C29 C30 1.420(8)
C29 H291 0.9800
C30 C31 1.435(9)
C30 H301 0.9800
C31 C32 1.441(9)
C31 H311 0.9800
C32 H321 0.9800
C33 C34 1.422(8)
C33 C37 1.446(8)
C33 C38 1.504(7)
C34 C35 1.442(7)
C34 C39 1.507(8)
C35 C36 1.424(8)
C35 C40 1.509(7)
C36 C37 1.430(7)
C36 C41 1.527(8)
C37 C42 1.522(8)
C38 H381 0.9600
C38 H382 0.9600
C38 H383 0.9600
C39 H391 0.9600
C39 H392 0.9600
C39 H393 0.9600
C40 H401 0.9600
C40 H402 0.9600
C40 H403 0.9600
C41 H411 0.9600
C41 H412 0.9600
C41 H413 0.9600
C42 H421 0.9600
C42 H422 0.9600
C42 H423 0.9600
C43 H431 0.9700
C43 H432 0.9700

loop_
_geom_torsion_atom_site_label_1
_geom_torsion_atom_site_label_2
_geom_torsion_atom_site_label_3
_geom_torsion_atom_site_label_4
_geom_torsion
C15 Fe1 P1 C9 -66.4(5)
C16 Fe1 P1 C9 -105.5(4)
C12 Fe1 P1 C9 -150.4(4)
C13 Fe1 P1 C9 171.3(5)
C7 Fe1 P1 C9 75.1(3)
C8 Fe1 P1 C9 33.5(3)
C6 Fe1 P1 C9 109.0(3)
C15 Fe1 P1 C6 -175.4(5)
C16 Fe1 P1 C6 145.5(4)
C12 Fe1 P1 C6 100.6(4)
C13 Fe1 P1 C6 62.3(5)
C7 Fe1 P1 C6 -33.9(3)
C8 Fe1 P1 C6 -75.5(3)
C9 Fe1 P1 C6 -109.0(3)
C15 Fe1 P1 Ru1 63.2(5)
C16 Fe1 P1 Ru1 24.1(4)
C12 Fe1 P1 Ru1 -20.8(4)
C13 Fe1 P1 Ru1 -59.1(5)
C7 Fe1 P1 Ru1 -155.3(2)
C8 Fe1 P1 Ru1 163.1(3)
C6 Fe1 P1 Ru1 -121.4(2)
C9 Fe1 P1 Ru1 129.6(3)
N1 Ru1 P1 C9 -138.2(3)
C34 Ru1 P1 C9 70.0(3)
C33 Ru1 P1 C9 44.4(3)
C37 Ru1 P1 C9 79.4(6)
C36 Ru1 P1 C9 129.5(3)
C35 Ru1 P1 C9 108.2(3)
P2 Ru1 P1 C9 -51.1(3)
N1 Ru1 P1 C6 5.9(2)
C34 Ru1 P1 C6 -145.9(3)
C33 Ru1 P1 C6 -171.6(3)
C37 Ru1 P1 C6 -136.5(5)
C36 Ru1 P1 C6 -86.4(3)
C35 Ru1 P1 C6 -107.7(3)
P2 Ru1 P1 C6 93.0(2)
N1 Ru1 P1 Fe1 109.65(18)
C34 Ru1 P1 Fe1 -42.2(2)
C33 Ru1 P1 Fe1 -67.8(2)
C37 Ru1 P1 Fe1 -32.8(5)
C36 Ru1 P1 Fe1 17.4(3)
C35 Ru1 P1 Fe1 -4.0(2)
P2 Ru1 P1 Fe1 -163.22(15)
C28 Fe2 P2 C25 -125.0(3)
C23 Fe2 P2 C25 74.1(3)
C29 Fe2 P2 C25 -165.9(3)
C32 Fe2 P2 C25 -86.4(3)
C30 Fe2 P2 C25 168.2(5)
C24 Fe2 P2 C25 32.7(3)
C31 Fe2 P2 C25 -62.6(7)
C22 Fe2 P2 C25 108.0(3)
C28 Fe2 P2 C22 127.0(3)
C23 Fe2 P2 C22 -33.8(2)
C29 Fe2 P2 C22 86.1(3)
C32 Fe2 P2 C22 165.6(3)
C30 Fe2 P2 C22 60.2(5)
C24 Fe2 P2 C22 -75.3(2)
C31 Fe2 P2 C22 -170.5(6)
C25 Fe2 P2 C22 -108.0(3)
C28 Fe2 P2 Ru1 -3.3(2)
C23 Fe2 P2 Ru1 -164.15(16)
C29 Fe2 P2 Ru1 -44.2(3)
C32 Fe2 P2 Ru1 35.3(3)
C30 Fe2 P2 Ru1 -70.1(5)
C24 Fe2 P2 Ru1 154.39(17)
C31 Fe2 P2 Ru1 59.2(6)
C22 Fe2 P2 Ru1 -130.3(2)
C25 Fe2 P2 Ru1 121.7(2)
N1 Ru1 P2 C25 -106.5(3)
C34 Ru1 P2 C25 62.1(3)
C33 Ru1 P2 C25 33.8(3)
C37 Ru1 P2 C25 -3.8(3)
C36 Ru1 P2 C25 -18.9(4)
C35 Ru1 P2 C25 44.0(5)
P1 Ru1 P2 C25 161.8(3)
N1 Ru1 P2 C22 54.2(3)
C34 Ru1 P2 C22 -137.3(3)
C33 Ru1 P2 C22 -165.5(3)
C37 Ru1 P2 C22 156.9(3)
C36 Ru1 P2 C22 141.8(3)
C35 Ru1 P2 C22 -155.4(5)
P1 Ru1 P2 C22 -37.5(3)
N1 Ru1 P2 Fe2 157.51(14)
C34 Ru1 P2 Fe2 -33.9(2)
C33 Ru1 P2 Fe2 -62.2(2)
C37 Ru1 P2 Fe2 -99.8(2)
C36 Ru1 P2 Fe2 -114.8(2)
C35 Ru1 P2 Fe2 -52.0(4)
P1 Ru1 P2 Fe2 65.78(10)
C34 Ru1 N1 C3 -104.8(5)
C33 Ru1 N1 C3 -38.4(5)
C37 Ru1 N1 C3 -46.9(4)
C36 Ru1 N1 C3 -82.3(4)
C35 Ru1 N1 C3 -112.6(4)
P2 Ru1 N1 C3 55.2(3)
P1 Ru1 N1 C3 144.7(3)
C34 Ru1 N1 N2 67.3(5)
C33 Ru1 N1 N2 133.6(4)
C37 Ru1 N1 N2 125.2(4)
C36 Ru1 N1 N2 89.7(4)
C35 Ru1 N1 N2 59.4(4)
P2 Ru1 N1 N2 -132.7(3)
P1 Ru1 N1 N2 -43.2(3)
C3 N1 N2 C1 -0.9(5)
Ru1 N1 N2 C1 -174.2(3)
C3 N1 N2 C4 178.9(4)
Ru1 N1 N2 C4 5.6(6)
Cl1 Fe3 N3 C19 137.1(5)
Cl3 Fe3 N3 C19 -96.4(5)
Cl2 Fe3 N3 C19 19.8(5)
Cl1 Fe3 N3 N4 -47.2(5)
Cl3 Fe3 N3 N4 79.3(4)
Cl2 Fe3 N3 N4 -164.4(4)
C19 N3 N4 C17 0.8(7)
Fe3 N3 N4 C17 -175.6(4)
C19 N3 N4 C20 179.4(5)
Fe3 N3 N4 C20 3.0(7)
N1 N2 C1 C2 0.8(6)
C4 N2 C1 C2 -179.1(4)
N2 C1 C2 C3 -0.3(6)
N2 N1 C3 C2 0.8(5)
Ru1 N1 C3 C2 174.4(3)
C1 C2 C3 N1 -0.3(6)
C1 N2 C4 C5 -91.1(6)
N1 N2 C4 C5 89.1(6)
N2 C4 C5 C6 -81.7(6)
C4 C5 C6 C7 -174.2(5)
C4 C5 C6 P1 1.8(7)
C4 C5 C6 Fe1 -87.5(6)
C9 P1 C6 C7 0.9(4)
Fe1 P1 C6 C7 56.8(3)
Ru1 P1 C6 C7 -153.7(3)
C9 P1 C6 C5 -175.5(5)
Fe1 P1 C6 C5 -119.6(5)
Ru1 P1 C6 C5 29.8(6)
C9 P1 C6 Fe1 -55.89(19)
Ru1 P1 C6 Fe1 149.45(12)
C16 Fe1 C6 C7 168.0(5)
C12 Fe1 C6 C7 133.6(4)
C13 Fe1 C6 C7 90.9(5)
C14 Fe1 C6 C7 54.4(5)
C8 Fe1 C6 C7 -34.7(3)
C9 Fe1 C6 C7 -76.8(3)
P1 Fe1 C6 C7 -123.4(4)
C16 Fe1 C6 C5 49.7(7)
C12 Fe1 C6 C5 15.3(6)
C13 Fe1 C6 C5 -27.4(6)
C14 Fe1 C6 C5 -63.9(6)
C7 Fe1 C6 C5 -118.3(5)
C8 Fe1 C6 C5 -153.0(5)
C9 Fe1 C6 C5 164.9(5)
P1 Fe1 C6 C5 118.3(5)
C16 Fe1 C6 P1 -68.6(5)
C12 Fe1 C6 P1 -103.0(4)
C13 Fe1 C6 P1 -145.7(3)
C14 Fe1 C6 P1 177.8(4)
C7 Fe1 C6 P1 123.4(4)
C8 Fe1 C6 P1 88.7(2)
C9 Fe1 C6 P1 46.58(18)
C5 C6 C7 C8 176.1(5)
P1 C6 C7 C8 -0.2(6)
Fe1 C6 C7 C8 58.0(4)
C5 C6 C7 C10 -5.7(8)
P1 C6 C7 C10 177.9(4)
Fe1 C6 C7 C10 -123.8(5)
C5 C6 C7 Fe1 118.1(5)
P1 C6 C7 Fe1 -58.2(3)
C15 Fe1 C7 C6 -173.1(5)
C12 Fe1 C7 C6 -72.0(5)
C13 Fe1 C7 C6 -102.1(4)
C14 Fe1 C7 C6 -142.6(5)
C8 Fe1 C7 C6 124.3(4)
C9 Fe1 C7 C6 89.4(3)
P1 Fe1 C7 C6 39.7(3)
C15 Fe1 C7 C8 62.7(5)
C12 Fe1 C7 C8 163.7(4)
C13 Fe1 C7 C8 133.7(4)
C14 Fe1 C7 C8 93.1(5)
C6 Fe1 C7 C8 -124.3(4)
C9 Fe1 C7 C8 -34.9(3)
P1 Fe1 C7 C8 -84.6(3)
C15 Fe1 C7 C10 -55.3(8)
C12 Fe1 C7 C10 45.7(8)
C13 Fe1 C7 C10 15.7(7)
C14 Fe1 C7 C10 -24.8(8)
C8 Fe1 C7 C10 -118.0(7)
C6 Fe1 C7 C10 117.8(8)
C9 Fe1 C7 C10 -152.9(7)
P1 Fe1 C7 C10 157.4(6)
C6 C7 C8 C9 -0.9(7)
C10 C7 C8 C9 -179.0(5)
Fe1 C7 C8 C9 57.3(4)
C6 C7 C8 C11 178.5(5)
C10 C7 C8 C11 0.4(9)
Fe1 C7 C8 C11 -123.3(6)
C6 C7 C8 Fe1 -58.2(4)
C10 C7 C8 Fe1 123.7(6)
C15 Fe1 C8 C9 99.4(5)
C16 Fe1 C8 C9 71.3(5)
C12 Fe1 C8 C9 158.9(17)
C13 Fe1 C8 C9 172.1(5)
C14 Fe1 C8 C9 138.8(5)
C7 Fe1 C8 C9 -123.9(5)
C6 Fe1 C8 C9 -89.1(4)
P1 Fe1 C8 C9 -39.2(3)
C15 Fe1 C8 C7 -136.7(5)
C16 Fe1 C8 C7 -164.9(4)
C12 Fe1 C8 C7 -77.2(19)
C13 Fe1 C8 C7 -64.0(5)
C14 Fe1 C8 C7 -97.3(5)
C6 Fe1 C8 C7 34.8(3)
C9 Fe1 C8 C7 123.9(5)
P1 Fe1 C8 C7 84.7(3)
C15 Fe1 C8 C11 -17.5(8)
C16 Fe1 C8 C11 -45.6(8)
C12 Fe1 C8 C11 42(2)
C13 Fe1 C8 C11 55.2(8)
C14 Fe1 C8 C11 21.9(8)
C7 Fe1 C8 C11 119.2(8)
C6 Fe1 C8 C11 154.0(7)
C9 Fe1 C8 C11 -116.9(8)
P1 Fe1 C8 C11 -156.1(7)
C7 C8 C9 P1 1.6(6)
C11 C8 C9 P1 -177.8(5)
Fe1 C8 C9 P1 58.2(3)
C7 C8 C9 Fe1 -56.6(4)
C11 C8 C9 Fe1 124.0(6)
C6 P1 C9 C8 -1.4(4)
Fe1 P1 C9 C8 -57.2(3)
Ru1 P1 C9 C8 151.8(3)
C6 P1 C9 Fe1 55.8(2)
Ru1 P1 C9 Fe1 -151.05(13)
C15 Fe1 C9 C8 -94.4(5)
C16 Fe1 C9 C8 -137.2(5)
C12 Fe1 C9 C8 -171.6(6)
C13 Fe1 C9 C8 -30.3(16)
C14 Fe1 C9 C8 -57.3(6)
C7 Fe1 C9 C8 35.0(4)
C6 Fe1 C9 C8 77.3(4)
P1 Fe1 C9 C8 124.0(4)
C15 Fe1 C9 P1 141.6(4)
C16 Fe1 C9 P1 98.8(4)
C12 Fe1 C9 P1 64.3(6)
C13 Fe1 C9 P1 -154.3(14)
C14 Fe1 C9 P1 178.7(5)
C7 Fe1 C9 P1 -89.1(2)
C8 Fe1 C9 P1 -124.0(4)
C6 Fe1 C9 P1 -46.76(19)
C15 Fe1 C12 C13 79.3(6)
C16 Fe1 C12 C13 117.4(7)
C14 Fe1 C12 C13 37.6(6)
C7 Fe1 C12 C13 -49.0(7)
C8 Fe1 C12 C13 16(2)
C6 Fe1 C12 C13 -91.4(6)
C9 Fe1 C12 C13 168.1(6)
P1 Fe1 C12 C13 -144.4(5)
C15 Fe1 C12 C16 -38.1(5)
C13 Fe1 C12 C16 -117.4(7)
C14 Fe1 C12 C16 -79.8(6)
C7 Fe1 C12 C16 -166.4(5)
C8 Fe1 C12 C16 -101(2)
C6 Fe1 C12 C16 151.1(5)
C9 Fe1 C12 C16 50.7(8)
P1 Fe1 C12 C16 98.1(5)
C16 C12 C13 C14 -0.4(8)
Fe1 C12 C13 C14 -60.8(5)
C16 C12 C13 Fe1 60.4(5)
C15 Fe1 C13 C14 35.3(6)
C16 Fe1 C13 C14 79.0(6)
C12 Fe1 C13 C14 117.9(8)
C7 Fe1 C13 C14 -94.9(7)
C8 Fe1 C13 C14 -58.0(7)
C6 Fe1 C13 C14 -137.0(6)
C9 Fe1 C13 C14 -33.2(17)
P1 Fe1 C13 C14 179.0(5)
C15 Fe1 C13 C12 -82.6(6)
C16 Fe1 C13 C12 -38.9(5)
C14 Fe1 C13 C12 -117.9(8)
C7 Fe1 C13 C12 147.1(6)
C8 Fe1 C13 C12 -175.9(5)
C6 Fe1 C13 C12 105.0(6)
C9 Fe1 C13 C12 -151.1(13)
P1 Fe1 C13 C12 61.0(7)
C12 C13 C14 C15 1.7(9)
Fe1 C13 C14 C15 -58.6(6)
C12 C13 C14 Fe1 60.3(5)
C16 Fe1 C14 C15 38.3(6)
C12 Fe1 C14 C15 83.0(6)
C13 Fe1 C14 C15 121.3(8)
C7 Fe1 C14 C15 -142.8(6)
C8 Fe1 C14 C15 -101.3(6)
C6 Fe1 C14 C15 -175.7(5)
C9 Fe1 C14 C15 -67.4(7)
C15 Fe1 C14 C13 -121.3(8)
C16 Fe1 C14 C13 -83.0(6)
C12 Fe1 C14 C13 -38.3(5)
C7 Fe1 C14 C13 95.9(6)
C8 Fe1 C14 C13 137.4(6)
C6 Fe1 C14 C13 63.0(7)
C9 Fe1 C14 C13 171.3(5)
C13 C14 C15 C16 -2.3(10)
Fe1 C14 C15 C16 -61.2(6)
C13 C14 C15 Fe1 58.9(6)
C16 Fe1 C15 C14 -118.5(8)
C12 Fe1 C15 C14 -79.7(6)
C13 Fe1 C15 C14 -36.2(5)
C7 Fe1 C15 C14 52.6(7)
C8 Fe1 C15 C14 89.5(6)
C9 Fe1 C15 C14 131.9(6)
P1 Fe1 C15 C14 177.6(4)
C12 Fe1 C15 C16 38.8(5)
C13 Fe1 C15 C16 82.3(5)
C14 Fe1 C15 C16 118.5(8)
C7 Fe1 C15 C16 171.1(5)
C8 Fe1 C15 C16 -152.0(5)
C9 Fe1 C15 C16 -109.6(5)
P1 Fe1 C15 C16 -63.9(7)
C14 C15 C16 C12 1.9(9)
Fe1 C15 C16 C12 -60.2(5)
C14 C15 C16 Fe1 62.1(6)
C13 C12 C16 C15 -0.9(8)
Fe1 C12 C16 C15 60.0(5)
C13 C12 C16 Fe1 -60.9(5)
C12 Fe1 C16 C15 -117.6(7)
C13 Fe1 C16 C15 -79.5(6)
C14 Fe1 C16 C15 -36.6(5)
C8 Fe1 C16 C15 44.6(7)
C6 Fe1 C16 C15 -170.0(6)
C9 Fe1 C16 C15 87.9(6)
P1 Fe1 C16 C15 141.0(6)
C15 Fe1 C16 C12 117.6(7)
C13 Fe1 C16 C12 38.1(5)
C14 Fe1 C16 C12 81.0(5)
C8 Fe1 C16 C12 162.2(5)
C6 Fe1 C16 C12 -52.4(7)
C9 Fe1 C16 C12 -154.5(4)
P1 Fe1 C16 C12 -101.4(5)
N3 N4 C17 C18 1.3(8)
C20 N4 C17 C18 -177.2(6)
N4 C17 C18 C19 -2.8(9)
N4 N3 C19 C18 -2.6(8)
Fe3 N3 C19 C18 174.0(5)
C17 C18 C19 N3 3.4(9)
C17 N4 C20 C21 93.8(6)
N3 N4 C20 C21 -84.6(5)
N4 C20 C21 C22 -62.1(5)
C20 C21 C22 C23 93.4(6)
C20 C21 C22 P2 -88.6(5)
C20 C21 C22 Fe2 -179.3(3)
C25 P2 C22 C23 -0.4(4)
Fe2 P2 C22 C23 56.2(3)
Ru1 P2 C22 C23 -166.0(3)
C25 P2 C22 C21 -178.6(5)
Fe2 P2 C22 C21 -122.0(5)
Ru1 P2 C22 C21 15.8(6)
C25 P2 C22 Fe2 -56.6(2)
Ru1 P2 C22 Fe2 137.78(16)
C28 Fe2 C22 C23 161.6(3)
C29 Fe2 C22 C23 123.2(3)
C32 Fe2 C22 C23 179.8(8)
C30 Fe2 C22 C23 81.6(3)
C24 Fe2 C22 C23 -34.4(3)
C31 Fe2 C22 C23 50.6(5)
C25 Fe2 C22 C23 -76.2(3)
P2 Fe2 C22 C23 -123.3(3)
C28 Fe2 C22 C21 44.1(5)
C23 Fe2 C22 C21 -117.5(5)
C29 Fe2 C22 C21 5.7(4)
C32 Fe2 C22 C21 62.3(10)
C30 Fe2 C22 C21 -35.9(5)
C24 Fe2 C22 C21 -152.0(4)
C31 Fe2 C22 C21 -66.9(6)
C25 Fe2 C22 C21 166.3(4)
P2 Fe2 C22 C21 119.1(4)
C28 Fe2 C22 P2 -75.1(3)
C23 Fe2 C22 P2 123.3(3)
C29 Fe2 C22 P2 -113.5(2)
C32 Fe2 C22 P2 -56.8(9)
C30 Fe2 C22 P2 -155.1(2)
C24 Fe2 C22 P2 88.89(19)
C31 Fe2 C22 P2 173.9(4)
C25 Fe2 C22 P2 47.14(18)
C21 C22 C23 C24 179.0(5)
P2 C22 C23 C24 0.7(6)
Fe2 C22 C23 C24 58.3(4)
C21 C22 C23 C26 -1.9(8)
P2 C22 C23 C26 179.8(5)
Fe2 C22 C23 C26 -122.7(5)
C21 C22 C23 Fe2 120.7(5)
P2 C22 C23 Fe2 -57.5(3)
C28 Fe2 C23 C24 -177.3(6)
C29 Fe2 C23 C24 161.5(3)
C32 Fe2 C23 C24 55.5(6)
C30 Fe2 C23 C24 122.2(3)
C31 Fe2 C23 C24 81.1(3)
C22 Fe2 C23 C24 -124.6(4)
C25 Fe2 C23 C24 -34.8(3)
P2 Fe2 C23 C24 -84.5(3)
C28 Fe2 C23 C22 -52.6(7)
C29 Fe2 C23 C22 -73.8(3)
C32 Fe2 C23 C22 -179.9(5)
C30 Fe2 C23 C22 -113.1(3)
C24 Fe2 C23 C22 124.6(4)
C31 Fe2 C23 C22 -154.3(3)
C25 Fe2 C23 C22 89.9(3)
P2 Fe2 C23 C22 40.1(2)
C28 Fe2 C23 C26 66.1(8)
C29 Fe2 C23 C26 44.9(5)
C32 Fe2 C23 C26 -61.2(7)
C30 Fe2 C23 C26 5.5(5)
C24 Fe2 C23 C26 -116.7(5)
C31 Fe2 C23 C26 -35.6(5)
C22 Fe2 C23 C26 118.7(5)
C25 Fe2 C23 C26 -151.5(5)
P2 Fe2 C23 C26 158.8(4)
C22 C23 C24 C25 -0.8(7)
C26 C23 C24 C25 -179.9(5)
Fe2 C23 C24 C25 57.7(4)
C22 C23 C24 C27 178.4(5)
C26 C23 C24 C27 -0.7(9)
Fe2 C23 C24 C27 -123.1(6)
C22 C23 C24 Fe2 -58.5(4)
C26 C23 C24 Fe2 122.4(5)
C28 Fe2 C24 C23 177.6(5)
C29 Fe2 C24 C23 -45.6(7)
C32 Fe2 C24 C23 -155.0(3)
C30 Fe2 C24 C23 -73.9(4)
C31 Fe2 C24 C23 -114.4(3)
C22 Fe2 C24 C23 34.6(3)
C25 Fe2 C24 C23 123.7(4)
P2 Fe2 C24 C23 85.0(2)
C28 Fe2 C24 C25 53.9(7)
C23 Fe2 C24 C25 -123.7(4)
C29 Fe2 C24 C25 -169.3(6)
C32 Fe2 C24 C25 81.3(4)
C30 Fe2 C24 C25 162.4(3)
C31 Fe2 C24 C25 121.9(3)
C22 Fe2 C24 C25 -89.1(3)
P2 Fe2 C24 C25 -38.7(3)
C28 Fe2 C24 C27 -64.8(8)
C23 Fe2 C24 C27 117.6(6)
C29 Fe2 C24 C27 72.0(8)
C32 Fe2 C24 C27 -37.4(6)
C30 Fe2 C24 C27 43.7(6)
C31 Fe2 C24 C27 3.2(5)
C22 Fe2 C24 C27 152.2(5)
C25 Fe2 C24 C27 -118.7(6)
P2 Fe2 C24 C27 -157.4(5)
C23 C24 C25 P2 0.5(6)
C27 C24 C25 P2 -178.7(5)
Fe2 C24 C25 P2 57.1(3)
C23 C24 C25 Fe2 -56.6(4)
C27 C24 C25 Fe2 124.1(6)
C22 P2 C25 C24 -0.1(5)
Fe2 P2 C25 C24 -56.4(4)
Ru1 P2 C25 C24 166.8(3)
C22 P2 C25 Fe2 56.3(2)
Ru1 P2 C25 Fe2 -136.81(15)
C28 Fe2 C25 C24 -158.7(3)
C23 Fe2 C25 C24 35.1(3)
C29 Fe2 C25 C24 167.5(7)
C32 Fe2 C25 C24 -117.5(3)
C30 Fe2 C25 C24 -41.5(8)
C31 Fe2 C25 C24 -74.5(4)
C22 Fe2 C25 C24 77.4(3)
P2 Fe2 C25 C24 125.1(4)
C28 Fe2 C25 P2 76.2(3)
C23 Fe2 C25 P2 -90.0(2)
C29 Fe2 C25 P2 42.4(8)
C32 Fe2 C25 P2 117.4(2)
C30 Fe2 C25 P2 -166.7(6)
C24 Fe2 C25 P2 -125.1(4)
C31 Fe2 C25 P2 160.3(3)
C22 Fe2 C25 P2 -47.75(18)
C23 Fe2 C28 C29 -28.1(8)
C32 Fe2 C28 C29 119.1(5)
C30 Fe2 C28 C29 38.0(4)
C24 Fe2 C28 C29 156.8(5)
C31 Fe2 C28 C29 81.9(4)
C22 Fe2 C28 C29 -67.9(4)
C25 Fe2 C28 C29 -164.0(3)
P2 Fe2 C28 C29 -116.1(3)
C23 Fe2 C28 C32 -147.2(6)
C29 Fe2 C28 C32 -119.1(5)
C30 Fe2 C28 C32 -81.1(4)
C24 Fe2 C28 C32 37.6(8)
C31 Fe2 C28 C32 -37.3(4)
C22 Fe2 C28 C32 173.0(3)
C25 Fe2 C28 C32 76.9(4)
P2 Fe2 C28 C32 124.8(3)
C32 C28 C29 C30 -0.5(7)
Fe2 C28 C29 C30 -60.8(4)
C32 C28 C29 Fe2 60.3(4)
C23 Fe2 C29 C28 169.7(3)
C32 Fe2 C29 C28 -37.3(4)
C30 Fe2 C29 C28 -118.2(6)
C24 Fe2 C29 C28 -157.0(5)
C31 Fe2 C29 C28 -81.3(4)
C22 Fe2 C29 C28 129.7(4)
C25 Fe2 C29 C28 44.7(9)
P2 Fe2 C29 C28 79.0(4)
C28 Fe2 C29 C30 118.2(6)
C23 Fe2 C29 C30 -72.0(5)
C32 Fe2 C29 C30 81.0(4)
C24 Fe2 C29 C30 -38.8(8)
C31 Fe2 C29 C30 37.0(4)
C22 Fe2 C29 C30 -112.1(4)
C25 Fe2 C29 C30 163.0(7)
P2 Fe2 C29 C30 -162.8(4)
C28 C29 C30 C31 1.6(7)
Fe2 C29 C30 C31 -58.8(4)
C28 C29 C30 Fe2 60.4(4)
C28 Fe2 C30 C31 82.3(4)
C23 Fe2 C30 C31 -115.2(4)
C29 Fe2 C30 C31 120.4(6)
C32 Fe2 C30 C31 39.0(4)
C24 Fe2 C30 C31 -75.5(5)
C22 Fe2 C30 C31 -156.6(4)
C25 Fe2 C30 C31 -45.7(9)
P2 Fe2 C30 C31 157.3(4)
C28 Fe2 C30 C29 -38.1(4)
C23 Fe2 C30 C29 124.4(4)
C32 Fe2 C30 C29 -81.4(5)
C24 Fe2 C30 C29 164.1(4)
C31 Fe2 C30 C29 -120.4(6)
C22 Fe2 C30 C29 83.0(5)
C25 Fe2 C30 C29 -166.1(6)
P2 Fe2 C30 C29 36.9(7)
C29 C30 C31 C32 -2.0(7)
Fe2 C30 C31 C32 -60.3(4)
C29 C30 C31 Fe2 58.3(4)
C28 Fe2 C31 C30 -80.4(4)
C23 Fe2 C31 C30 79.9(4)
C29 Fe2 C31 C30 -36.8(4)
C32 Fe2 C31 C30 -116.9(6)
C24 Fe2 C31 C30 121.2(4)
C22 Fe2 C31 C30 45.8(7)
C25 Fe2 C31 C30 160.9(4)
P2 Fe2 C31 C30 -148.5(5)
C28 Fe2 C31 C32 36.5(4)
C23 Fe2 C31 C32 -163.2(4)
C29 Fe2 C31 C32 80.1(4)
C30 Fe2 C31 C32 116.9(6)
C24 Fe2 C31 C32 -121.9(4)
C22 Fe2 C31 C32 162.7(4)
C25 Fe2 C31 C32 -82.2(5)
P2 Fe2 C31 C32 -31.6(8)
C29 C28 C32 C31 -0.8(7)
Fe2 C28 C32 C31 59.0(5)
C29 C28 C32 Fe2 -59.7(5)
C30 C31 C32 C28 1.7(7)
Fe2 C31 C32 C28 -58.8(4)
C30 C31 C32 Fe2 60.4(4)
C23 Fe2 C32 C28 156.6(5)
C29 Fe2 C32 C28 37.8(4)
C30 Fe2 C32 C28 81.5(4)
C24 Fe2 C32 C28 -164.6(3)
C31 Fe2 C32 C28 120.4(6)
C22 Fe2 C32 C28 -23.1(11)
C25 Fe2 C32 C28 -122.6(4)
P2 Fe2 C32 C28 -71.2(4)
C28 Fe2 C32 C31 -120.4(6)
C23 Fe2 C32 C31 36.2(7)
C29 Fe2 C32 C31 -82.6(4)
C30 Fe2 C32 C31 -38.8(4)
C24 Fe2 C32 C31 75.0(4)
C22 Fe2 C32 C31 -143.5(8)
C25 Fe2 C32 C31 117.0(4)
P2 Fe2 C32 C31 168.4(3)
N1 Ru1 C33 C34 -131.1(3)
C37 Ru1 C33 C34 -117.7(4)
C36 Ru1 C33 C34 -79.5(3)
C35 Ru1 C33 C34 -37.6(3)
P2 Ru1 C33 C34 137.9(3)
P1 Ru1 C33 C34 44.9(4)
N1 Ru1 C33 C37 -13.5(4)
C34 Ru1 C33 C37 117.7(4)
C36 Ru1 C33 C37 38.2(3)
C35 Ru1 C33 C37 80.0(3)
P2 Ru1 C33 C37 -104.5(3)
P1 Ru1 C33 C37 162.6(2)
N1 Ru1 C33 C38 108.5(6)
C34 Ru1 C33 C38 -120.4(8)
C37 Ru1 C33 C38 122.0(8)
C36 Ru1 C33 C38 160.1(7)
C35 Ru1 C33 C38 -158.0(7)
P2 Ru1 C33 C38 17.5(6)
P1 Ru1 C33 C38 -75.5(7)
C37 C33 C34 C35 1.4(6)
C38 C33 C34 C35 -171.5(5)
Ru1 C33 C34 C35 63.2(3)
C37 C33 C34 C39 174.2(5)
C38 C33 C34 C39 1.3(8)
Ru1 C33 C34 C39 -123.9(5)
C37 C33 C34 Ru1 -61.8(3)
C38 C33 C34 Ru1 125.3(5)
N1 Ru1 C34 C33 105.5(4)
C37 Ru1 C34 C33 37.7(3)
C36 Ru1 C34 C33 79.9(4)
C35 Ru1 C34 C33 117.4(5)
P2 Ru1 C34 C33 -51.1(3)
P1 Ru1 C34 C33 -145.7(3)
N1 Ru1 C34 C35 -11.9(6)
C33 Ru1 C34 C35 -117.4(5)
C37 Ru1 C34 C35 -79.7(3)
C36 Ru1 C34 C35 -37.5(3)
P2 Ru1 C34 C35 -168.5(3)
P1 Ru1 C34 C35 96.9(3)
N1 Ru1 C34 C39 -132.6(5)
C33 Ru1 C34 C39 121.9(7)
C37 Ru1 C34 C39 159.6(6)
C36 Ru1 C34 C39 -158.2(6)
C35 Ru1 C34 C39 -120.7(7)
P2 Ru1 C34 C39 70.8(6)
P1 Ru1 C34 C39 -23.8(5)
C33 C34 C35 C36 -0.3(5)
C39 C34 C35 C36 -173.2(5)
Ru1 C34 C35 C36 62.5(3)
C33 C34 C35 C40 172.2(5)
C39 C34 C35 C40 -0.7(8)
Ru1 C34 C35 C40 -125.0(5)
C33 C34 C35 Ru1 -62.8(3)
C39 C34 C35 Ru1 124.3(5)
N1 Ru1 C35 C36 57.1(3)
C34 Ru1 C35 C36 -116.5(5)
C33 Ru1 C35 C36 -79.1(4)
C37 Ru1 C35 C36 -36.3(3)
P2 Ru1 C35 C36 -90.6(5)
P1 Ru1 C35 C36 153.7(3)
N1 Ru1 C35 C34 173.6(3)
C33 Ru1 C35 C34 37.3(3)
C37 Ru1 C35 C34 80.2(3)
C36 Ru1 C35 C34 116.5(5)
P2 Ru1 C35 C34 25.9(6)
P1 Ru1 C35 C34 -89.8(3)
N1 Ru1 C35 C40 -66.3(6)
C34 Ru1 C35 C40 120.1(7)
C33 Ru1 C35 C40 157.4(6)
C37 Ru1 C35 C40 -159.7(6)
C36 Ru1 C35 C40 -123.4(7)
P2 Ru1 C35 C40 146.0(4)
P1 Ru1 C35 C40 30.3(6)
C34 C35 C36 C37 -1.0(5)
C40 C35 C36 C37 -173.3(5)
Ru1 C35 C36 C37 60.5(3)
C34 C35 C36 C41 -179.3(5)
C40 C35 C36 C41 8.3(8)
Ru1 C35 C36 C41 -117.9(5)
C34 C35 C36 Ru1 -61.5(3)
C40 C35 C36 Ru1 126.2(5)
N1 Ru1 C36 C35 -129.2(3)
C34 Ru1 C36 C35 38.3(3)
C33 Ru1 C36 C35 80.8(4)
C37 Ru1 C36 C35 119.6(5)
P2 Ru1 C36 C35 144.4(3)
P1 Ru1 C36 C35 -36.4(4)
N1 Ru1 C36 C37 111.1(4)
C34 Ru1 C36 C37 -81.3(4)
C33 Ru1 C36 C37 -38.8(4)
C35 Ru1 C36 C37 -119.6(5)
P2 Ru1 C36 C37 24.8(5)
P1 Ru1 C36 C37 -156.0(3)
N1 Ru1 C36 C41 -10.1(5)
C34 Ru1 C36 C41 157.4(6)
C33 Ru1 C36 C41 -160.1(6)
C37 Ru1 C36 C41 -121.3(7)
C35 Ru1 C36 C41 119.1(7)
P2 Ru1 C36 C41 -96.5(5)
P1 Ru1 C36 C41 82.7(6)
C35 C36 C37 C33 1.8(5)
C41 C36 C37 C33 -179.9(5)
Ru1 C36 C37 C33 62.9(3)
C35 C36 C37 C42 174.2(5)
C41 C36 C37 C42 -7.5(8)
Ru1 C36 C37 C42 -124.6(5)
C35 C36 C37 Ru1 -61.1(3)
C41 C36 C37 Ru1 117.2(5)
C34 C33 C37 C36 -2.0(5)
C38 C33 C37 C36 170.8(5)
Ru1 C33 C37 C36 -63.8(3)
C34 C33 C37 C42 -174.3(5)
C38 C33 C37 C42 -1.6(8)
Ru1 C33 C37 C42 123.8(5)
C34 C33 C37 Ru1 61.8(3)
C38 C33 C37 Ru1 -125.4(5)
N1 Ru1 C37 C36 -73.2(4)
C34 Ru1 C37 C36 78.5(4)
C33 Ru1 C37 C36 115.6(5)
C35 Ru1 C37 C36 35.9(3)
P2 Ru1 C37 C36 -163.1(3)
P1 Ru1 C37 C36 68.0(7)
N1 Ru1 C37 C33 171.2(3)
C34 Ru1 C37 C33 -37.1(3)
C36 Ru1 C37 C33 -115.6(5)
C35 Ru1 C37 C33 -79.6(3)
P2 Ru1 C37 C33 81.3(3)
P1 Ru1 C37 C33 -47.5(6)
N1 Ru1 C37 C42 49.2(6)
C34 Ru1 C37 C42 -159.1(6)
C33 Ru1 C37 C42 -122.0(7)
C36 Ru1 C37 C42 122.4(8)
C35 Ru1 C37 C42 158.4(7)
P2 Ru1 C37 C42 -40.7(6)
P1 Ru1 C37 C42 -169.5(4)
